data_7013351
loop_
_publ_author_name
'Marilyn M. Olmstead'
'Ana de Bettencourt-Dias'
'Hon Man Lee'
'David Pham'
'Alan L. Balch'

_publ_section_title
;
 Interactions of metalloporphyrins as donors with the electron
 acceptors C60, tetracyanoquinomethane (TCNQ) and
 trinitrofluorenylidenemalonitrile
;
_journal_issue 16
_journal_name_full 'Dalton Trans.'
_journal_page_first 3227
_journal_page_last 3232
_journal_paper_doi 10.1039/b306714a
_journal_year 2003
_chemical_formula_sum 'C108 H56 N4 Pt'
_chemical_formula_weight 1604.66
_chemical_name_common C!60$$.!Pt(OEP)$.!2(C!6$H!6$)
_space_group_IT_number 2
_symmetry_cell_setting triclinic
_symmetry_space_group_name_Hall '-P 1'
_symmetry_space_group_name_H-M 'P -1'
_atom_sites_solution_hydrogens geom
_atom_sites_solution_primary direct
_atom_sites_solution_secondary difmap
_audit_creation_method SHELXL-97
_cell_angle_alpha 87.679(7)
_cell_angle_beta 75.728(6)
_cell_angle_gamma 75.512(6)
_cell_formula_units_Z 2
_cell_length_a 14.1778(19)
_cell_length_b 14.4430(14)
_cell_length_c 17.1813(17)
_cell_measurement_reflns_used 8096
_cell_measurement_temperature 90(2)
_cell_measurement_theta_max 31.4
_cell_measurement_theta_min 2.5
_cell_volume 3300.4(6)
_computing_cell_refinement 'Bruker SAINT/SMART'
_computing_data_collection 'Bruker SMART'
_computing_data_reduction 'Bruker SAINT'
_computing_molecular_graphics 'SHELXTL 5, XP (Sheldrick, 1994)'
_computing_publication_material 'SHELXL-97 (Sheldrick, 1997)'
_computing_structure_refinement 'SHELXL-97 (Sheldrick, 1997)'
_computing_structure_solution 'SHELXS-97 (Sheldrick, 1990)'
_diffrn_ambient_temperature 90(2)
_diffrn_detector_area_resol_mean 8.3
_diffrn_measured_fraction_theta_full 0.905
_diffrn_measured_fraction_theta_max 0.905
_diffrn_measurement_device_type 'Bruker SMART 1000'
_diffrn_measurement_method \w
_diffrn_radiation_monochromator graphite
_diffrn_radiation_source 'normal-focus sealed tube'
_diffrn_radiation_type MoK\a
_diffrn_radiation_wavelength 0.71073
_diffrn_reflns_av_R_equivalents 0.0193
_diffrn_reflns_av_sigmaI/netI 0.0238
_diffrn_reflns_limit_h_max 19
_diffrn_reflns_limit_h_min -19
_diffrn_reflns_limit_k_max 20
_diffrn_reflns_limit_k_min -20
_diffrn_reflns_limit_l_max 25
_diffrn_reflns_limit_l_min -25
_diffrn_reflns_number 43336
_diffrn_reflns_theta_full 31.50
_diffrn_reflns_theta_max 31.50
_diffrn_reflns_theta_min 1.88
_exptl_absorpt_coefficient_mu 2.191
_exptl_absorpt_correction_T_max 0.5892
_exptl_absorpt_correction_T_min 0.3531
_exptl_absorpt_correction_type multi-scan
_exptl_absorpt_process_details 'SADABS 2.03 (Sheldrick, 2001)'
_exptl_crystal_colour black
_exptl_crystal_density_diffrn 1.615
_exptl_crystal_density_method 'not measured'
_exptl_crystal_description prism
_exptl_crystal_F_000 1620
_exptl_crystal_size_max 0.60
_exptl_crystal_size_mid 0.34
_exptl_crystal_size_min 0.27
_refine_diff_density_max 0.864
_refine_diff_density_min -0.633
_refine_diff_density_rms 0.075
_refine_ls_extinction_method none
_refine_ls_goodness_of_fit_ref 1.026
_refine_ls_hydrogen_treatment constr
_refine_ls_matrix_type full
_refine_ls_number_parameters 1018
_refine_ls_number_reflns 19865
_refine_ls_number_restraints 0
_refine_ls_restrained_S_all 1.026
_refine_ls_R_factor_all 0.0225
_refine_ls_R_factor_gt 0.0205
_refine_ls_shift/su_max 0.010
_refine_ls_shift/su_mean 0.000
_refine_ls_structure_factor_coef Fsqd
_refine_ls_weighting_details 'calc w=1/[\s^2^(Fo^2^)+(0.0308P)^2^+1.4918P] where P=(Fo^2^+2Fc^2^)/3'
_refine_ls_weighting_scheme calc
_refine_ls_wR_factor_gt 0.0529
_refine_ls_wR_factor_ref 0.0537
_reflns_number_gt 18705
_reflns_number_total 19865
_reflns_threshold_expression I>2\s(I)
_cod_data_source_file b306714a.txt
_cod_data_source_block hml66a
_cod_database_code 7013351

loop_
_symmetry_equiv_pos_as_xyz
'x, y, z'
'-x, -y, -z'

loop_
_atom_site_label
_atom_site_type_symbol
_atom_site_fract_x
_atom_site_fract_y
_atom_site_fract_z
_atom_site_U_iso_or_equiv
_atom_site_adp_type
_atom_site_occupancy
_atom_site_symmetry_multiplicity
_atom_site_calc_flag
_atom_site_refinement_flags
_atom_site_disorder_assembly
_atom_site_disorder_group
Pt1 Pt 0.467536(4) 1.084845(4) 0.388197(3) 0.01028(2) Uani 1 1 d . . .
N1 N 0.41679(9) 1.02010(9) 0.31109(7) 0.0125(2) Uani 1 1 d . . .
N3 N 0.51899(9) 1.15056(9) 0.46452(7) 0.0108(2) Uani 1 1 d . . .
N2 N 0.34647(9) 1.19616(9) 0.40078(7) 0.0121(2) Uani 1 1 d . . .
N4 N 0.58962(9) 0.97431(9) 0.37453(7) 0.0117(2) Uani 1 1 d . . .
C5 C 0.60315(11) 1.11370(10) 0.49259(8) 0.0120(2) Uani 1 1 d . . .
C6 C 0.74047(11) 0.87441(10) 0.38714(9) 0.0137(3) Uani 1 1 d . . .
C7 C 0.66430(11) 0.96167(10) 0.41473(9) 0.0120(2) Uani 1 1 d . . .
C8 C 0.26442(11) 1.20258(11) 0.36958(9) 0.0136(3) Uani 1 1 d . . .
C9 C 0.19371(11) 1.29436(11) 0.39113(9) 0.0144(3) Uani 1 1 d . . .
C10 C 0.31773(12) 0.98482(11) 0.23341(9) 0.0159(3) Uani 1 1 d . . .
C11 C 0.61588(11) 1.18236(11) 0.54540(8) 0.0127(2) Uani 1 1 d . . .
C12 C 0.53944(11) 1.26231(11) 0.54771(9) 0.0134(3) Uani 1 1 d . . .
C13 C 0.09228(12) 1.32307(12) 0.37354(10) 0.0176(3) Uani 1 1 d . . .
H13A H 0.0975 1.3010 0.3185 0.021 Uiso 1 1 calc R . .
H13B H 0.0689 1.3937 0.3756 0.021 Uiso 1 1 calc R . .
C14 C 0.25376(11) 1.13351(11) 0.32119(9) 0.0153(3) Uani 1 1 d . . .
H14A H 0.1916 1.1445 0.3065 0.018 Uiso 1 1 calc R . .
C15 C 0.32514(11) 1.04983(11) 0.29213(9) 0.0140(3) Uani 1 1 d . . .
C16 C 0.70035(12) 1.16584(12) 0.58657(9) 0.0158(3) Uani 1 1 d . . .
H16A H 0.7102 1.1008 0.6089 0.019 Uiso 1 1 calc R . .
H16B H 0.6812 1.2122 0.6321 0.019 Uiso 1 1 calc R . .
C17 C 0.66863(11) 1.02475(11) 0.47130(9) 0.0130(3) Uani 1 1 d . . .
H17A H 0.7213 1.0054 0.4981 0.016 Uiso 1 1 calc R . .
C18 C 0.47867(11) 1.24153(11) 0.49710(8) 0.0125(2) Uani 1 1 d . . .
C19 C 0.83368(11) 0.83946(11) 0.41706(10) 0.0168(3) Uani 1 1 d . . .
H19A H 0.8614 0.7705 0.4035 0.020 Uiso 1 1 calc R . .
H19B H 0.8157 0.8468 0.4763 0.020 Uiso 1 1 calc R . .
C20 C 0.46755(11) 0.93850(11) 0.26543(9) 0.0142(3) Uani 1 1 d . . .
C21 C 0.79756(14) 1.37555(13) 1.31994(10) 0.0218(3) Uani 1 1 d . . .
C22 C 0.61660(11) 0.89766(11) 0.32159(9) 0.0135(3) Uani 1 1 d . . .
C23 C 0.40721(12) 0.91714(11) 0.21511(9) 0.0158(3) Uani 1 1 d . . .
C24 C 0.23548(11) 1.34479(11) 0.43285(9) 0.0144(3) Uani 1 1 d . . .
C25 C 0.33001(11) 1.28194(10) 0.44019(9) 0.0126(2) Uani 1 1 d . . .
C26 C 0.52136(12) 1.35511(11) 0.59140(9) 0.0168(3) Uani 1 1 d . . .
H26A H 0.5301 1.3416 0.6465 0.020 Uiso 1 1 calc R . .
H26B H 0.4510 1.3915 0.5959 0.020 Uiso 1 1 calc R . .
C27 C 0.22771(13) 0.99238(13) 0.20038(10) 0.0198(3) Uani 1 1 d . . .
H27A H 0.2495 0.9591 0.1473 0.024 Uiso 1 1 calc R . .
H27B H 0.1976 1.0606 0.1924 0.024 Uiso 1 1 calc R . .
C28 C 0.56085(11) 0.88274(11) 0.26995(9) 0.0154(3) Uani 1 1 d . . .
H28A H 0.5892 0.8291 0.2341 0.018 Uiso 1 1 calc R . .
C29 C 0.73605(16) 1.22020(15) 0.95424(10) 0.0281(4) Uani 1 1 d . . .
C30 C 0.71147(11) 0.83503(11) 0.32879(9) 0.0149(3) Uani 1 1 d . . .
C31 C 0.91497(12) 0.89272(13) 0.38176(11) 0.0212(3) Uani 1 1 d . . .
H31A H 0.9745 0.8655 0.4023 0.032 Uiso 1 1 calc R . .
H31B H 0.8894 0.9606 0.3974 0.032 Uiso 1 1 calc R . .
H31C H 0.9330 0.8861 0.3231 0.032 Uiso 1 1 calc R . .
C32 C 0.39239(11) 1.30316(11) 0.48398(9) 0.0139(3) Uani 1 1 d . . .
H32A H 0.3742 1.3657 0.5071 0.017 Uiso 1 1 calc R . .
C33 C 0.57265(13) 1.20455(14) 1.25861(10) 0.0227(3) Uani 1 1 d . . .
C34 C 0.19363(12) 1.44492(11) 0.46662(10) 0.0181(3) Uani 1 1 d . . .
H34A H 0.1477 1.4812 0.4347 0.022 Uiso 1 1 calc R . .
H34B H 0.2495 1.4763 0.4610 0.022 Uiso 1 1 calc R . .
C35 C 0.01497(13) 1.28121(14) 0.43327(11) 0.0237(3) Uani 1 1 d . . .
H35A H -0.0500 1.3009 0.4192 0.036 Uiso 1 1 calc R . .
H35B H 0.0078 1.3047 0.4877 0.036 Uiso 1 1 calc R . .
H35C H 0.0376 1.2112 0.4312 0.036 Uiso 1 1 calc R . .
C36 C 0.61525(14) 1.32091(14) 1.33573(10) 0.0232(3) Uani 1 1 d . . .
C37 C 0.80018(12) 1.17576(13) 0.53113(10) 0.0209(3) Uani 1 1 d . . .
H37A H 0.8517 1.1646 0.5617 0.031 Uiso 1 1 calc R . .
H37B H 0.7915 1.2403 0.5095 0.031 Uiso 1 1 calc R . .
H37C H 0.8210 1.1287 0.4868 0.031 Uiso 1 1 calc R . .
C38 C 0.76596(13) 0.74641(12) 0.27879(10) 0.0202(3) Uani 1 1 d . . .
H38A H 0.7164 0.7189 0.2623 0.024 Uiso 1 1 calc R . .
H38B H 0.8009 0.6987 0.3119 0.024 Uiso 1 1 calc R . .
C39 C 0.44002(13) 0.83703(12) 0.15420(10) 0.0196(3) Uani 1 1 d . . .
H39A H 0.5135 0.8252 0.1319 0.024 Uiso 1 1 calc R . .
H39B H 0.4072 0.8572 0.1095 0.024 Uiso 1 1 calc R . .
C40 C 0.95710(13) 1.22224(14) 1.24229(12) 0.0255(4) Uani 1 1 d . . .
C41 C 0.72477(17) 1.54783(13) 1.10930(12) 0.0290(4) Uani 1 1 d . . .
C42 C 0.65911(17) 1.52305(13) 1.06478(13) 0.0309(4) Uani 1 1 d . . .
C43 C 0.87347(15) 1.07306(12) 1.20968(12) 0.0273(4) Uani 1 1 d . . .
C44 C 0.80839(15) 1.04783(12) 1.16520(12) 0.0269(4) Uani 1 1 d . . .
C45 C 0.79330(14) 1.28190(13) 1.33654(10) 0.0224(3) Uani 1 1 d . . .
C46 C 0.66240(14) 1.13431(13) 1.26771(10) 0.0233(3) Uani 1 1 d . . .
C47 C 0.61957(13) 1.41879(13) 1.31782(10) 0.0236(3) Uani 1 1 d . . .
C48 C 0.68555(15) 1.11801(13) 1.05713(11) 0.0249(3) Uani 1 1 d . . .
C49 C 0.70017(14) 1.25379(13) 1.34500(9) 0.0224(3) Uani 1 1 d . . .
C50 C 0.83229(14) 1.12719(13) 1.28046(11) 0.0252(4) Uani 1 1 d . . .
C51 C 0.64186(14) 1.11394(13) 1.13873(11) 0.0234(3) Uani 1 1 d . . .
C52 C 0.96128(13) 1.32061(14) 1.22402(11) 0.0244(3) Uani 1 1 d . . .
C53 C 0.73953(15) 1.50914(12) 1.24681(11) 0.0241(3) Uani 1 1 d . . .
C54 C 0.87495(14) 1.20359(13) 1.29702(11) 0.0246(3) Uani 1 1 d . . .
C55 C 0.97662(15) 1.14105(16) 1.01174(13) 0.0330(4) Uani 1 1 d . . .
C56 C 0.52601(13) 1.27119(14) 1.13519(11) 0.0244(3) Uani 1 1 d . . .
C57 C 0.67916(15) 1.54339(12) 1.19421(12) 0.0268(4) Uani 1 1 d . . .
C58 C 0.72435(14) 1.15837(13) 1.31027(10) 0.0238(3) Uani 1 1 d . . .
C59 C 1.00034(13) 1.16635(14) 1.16786(13) 0.0287(4) Uani 1 1 d . . .
C60 C 0.50172(13) 1.36630(14) 1.16991(12) 0.0261(4) Uani 1 1 d . . .
C61 C 0.57586(15) 1.37404(14) 1.03167(12) 0.0289(4) Uani 1 1 d . . .
C62 C 0.88378(14) 1.39537(13) 1.26201(11) 0.0226(3) Uani 1 1 d . . .
C63 C 0.76340(15) 0.51267(14) 0.76887(12) 0.0293(4) Uani 1 1 d . . .
H63A H 0.7128 0.5680 0.7911 0.035 Uiso 1 1 calc R . .
C64 C 0.64958(15) 1.20079(14) 1.01209(11) 0.0256(4) Uani 1 1 d . . .
C65 C 0.13646(15) 1.44972(14) 0.55522(11) 0.0279(4) Uani 1 1 d . . .
H65A H 0.1104 1.5167 0.5735 0.042 Uiso 1 1 calc R . .
H65B H 0.1820 1.4160 0.5875 0.042 Uiso 1 1 calc R . .
H65C H 0.0805 1.4195 0.5613 0.042 Uiso 1 1 calc R . .
C66 C 0.41596(16) 0.74363(13) 0.18682(11) 0.0276(4) Uani 1 1 d . . .
H66A H 0.4416 0.6943 0.1440 0.041 Uiso 1 1 calc R . .
H66B H 0.3430 0.7535 0.2061 0.041 Uiso 1 1 calc R . .
H66C H 0.4477 0.7231 0.2313 0.041 Uiso 1 1 calc R . .
C67 C 0.57151(14) 1.27532(14) 1.04995(11) 0.0261(4) Uani 1 1 d . . .
C68 C 0.54958(13) 1.29601(14) 1.29146(10) 0.0238(3) Uani 1 1 d . . .
C69 C 0.89122(15) 1.48232(14) 1.13528(12) 0.0267(4) Uani 1 1 d . . .
C70 C 0.56061(13) 1.19205(13) 1.17845(11) 0.0228(3) Uani 1 1 d . . .
C71 C 0.84767(14) 1.47812(13) 1.21689(11) 0.0239(3) Uani 1 1 d . . .
C72 C 0.84240(15) 0.76442(14) 0.20410(11) 0.0287(4) Uani 1 1 d . . .
H72A H 0.8764 0.7040 0.1743 0.043 Uiso 1 1 calc R . .
H72B H 0.8920 0.7913 0.2200 0.043 Uiso 1 1 calc R . .
H72C H 0.8080 0.8096 0.1699 0.043 Uiso 1 1 calc R . .
C73 C 0.55665(13) 1.45438(13) 1.26273(11) 0.0260(4) Uani 1 1 d . . .
C74 C 0.95924(14) 1.09323(13) 1.15219(13) 0.0296(4) Uani 1 1 d . . .
C75 C 0.51373(12) 1.37800(14) 1.24661(11) 0.0252(3) Uani 1 1 d . . .
C76 C 0.53202(14) 1.42973(14) 1.10658(12) 0.0290(4) Uani 1 1 d . . .
C77 C 0.26466(13) 1.22806(13) 0.97996(12) 0.0257(3) Uani 1 1 d . . .
H77A H 0.2277 1.2619 0.9440 0.031 Uiso 1 1 calc R . .
C78 C 0.91809(17) 1.27433(17) 0.93821(11) 0.0334(4) Uani 1 1 d . . .
C79 C 0.58578(14) 1.51530(13) 1.20226(12) 0.0273(4) Uani 1 1 d . . .
C80 C 0.79383(15) 1.08638(13) 1.02734(11) 0.0277(4) Uani 1 1 d . . .
C81 C 0.57348(15) 1.50304(13) 1.12213(13) 0.0299(4) Uani 1 1 d . . .
C82 C 0.93543(15) 0.42457(16) 0.73859(12) 0.0308(4) Uani 1 1 d . . .
H82A H 1.0031 0.4191 0.7402 0.037 Uiso 1 1 calc R . .
C83 C 0.31437(14) 1.13260(14) 0.96452(12) 0.0266(4) Uani 1 1 d . . .
H83A H 0.3103 1.1007 0.9187 0.032 Uiso 1 1 calc R . .
C84 C 1.00695(13) 1.32481(15) 1.13889(12) 0.0276(4) Uani 1 1 d . . .
C85 C 0.85362(15) 1.05248(13) 1.08045(12) 0.0287(4) Uani 1 1 d . . .
C86 C 1.01939(14) 1.21739(16) 1.02784(12) 0.0321(4) Uani 1 1 d . . .
C87 C 0.70876(14) 1.44590(13) 1.31031(10) 0.0224(3) Uani 1 1 d . . .
C88 C 0.94717(14) 1.08091(14) 1.07224(13) 0.0304(4) Uani 1 1 d . . .
C89 C 0.97269(14) 1.40400(15) 1.09549(12) 0.0284(4) Uani 1 1 d . . .
C90 C 0.59126(16) 1.41652(14) 0.55047(13) 0.0320(4) Uani 1 1 d . . .
H90A H 0.5749 1.4766 0.5811 0.048 Uiso 1 1 calc R . .
H90B H 0.5830 1.4304 0.4959 0.048 Uiso 1 1 calc R . .
H90C H 0.6610 1.3822 0.5480 0.048 Uiso 1 1 calc R . .
C91 C 0.82482(16) 1.14971(15) 0.96398(11) 0.0301(4) Uani 1 1 d . . .
C92 C 0.70479(15) 1.07809(12) 1.19368(11) 0.0243(3) Uani 1 1 d . . .
C93 C 0.87091(17) 1.46179(15) 1.00611(11) 0.0316(4) Uani 1 1 d . . .
C94 C 0.26874(14) 1.27423(14) 1.04781(13) 0.0285(4) Uani 1 1 d . . .
H94A H 0.2339 1.3395 1.0586 0.034 Uiso 1 1 calc R . .
C95 C 0.32352(15) 1.22525(15) 1.09980(12) 0.0297(4) Uani 1 1 d . . .
H95A H 0.3255 1.2567 1.1467 0.036 Uiso 1 1 calc R . .
C96 C 0.37015(16) 1.08366(14) 1.01612(14) 0.0309(4) Uani 1 1 d . . .
H96A H 0.4046 1.0183 1.0053 0.037 Uiso 1 1 calc R . .
C97 C 0.96039(16) 1.39125(17) 1.01532(12) 0.0322(4) Uani 1 1 d . . .
C98 C 0.81198(17) 0.36008(16) 0.70163(13) 0.0335(4) Uani 1 1 d . . .
H98A H 0.7950 0.3105 0.6775 0.040 Uiso 1 1 calc R . .
C99 C 0.73845(15) 0.44034(15) 0.73457(13) 0.0316(4) Uani 1 1 d . . .
H99A H 0.6706 0.4457 0.7336 0.038 Uiso 1 1 calc R . .
C100 C 0.65770(17) 1.39279(15) 0.97704(12) 0.0316(4) Uani 1 1 d . . .
C101 C 0.70052(18) 1.46918(15) 0.99355(12) 0.0324(4) Uani 1 1 d . . .
C102 C 1.03082(13) 1.22943(16) 1.10438(13) 0.0300(4) Uani 1 1 d . . .
C103 C 0.98360(15) 1.29981(17) 0.98275(11) 0.0331(4) Uani 1 1 d . . .
C104 C 0.86176(15) 0.50488(14) 0.77095(11) 0.0264(4) Uani 1 1 d . . .
H10D H 0.8788 0.5548 0.7946 0.032 Uiso 1 1 calc R . .
C105 C 0.73946(17) 1.31448(16) 0.93721(10) 0.0309(4) Uani 1 1 d . . .
C106 C 0.82800(17) 1.51814(13) 1.08045(12) 0.0291(4) Uani 1 1 d . . .
C107 C 0.14786(14) 0.94915(15) 0.25559(13) 0.0301(4) Uani 1 1 d . . .
H10A H 0.0891 0.9593 0.2330 0.045 Uiso 1 1 calc R . .
H10B H 0.1278 0.9801 0.3089 0.045 Uiso 1 1 calc R . .
H10C H 0.1755 0.8804 0.2602 0.045 Uiso 1 1 calc R . .
C108 C 0.37577(16) 1.12997(15) 1.08339(13) 0.0320(4) Uani 1 1 d . . .
H10F H 0.4151 1.0969 1.1181 0.038 Uiso 1 1 calc R . .
C109 C 0.91078(16) 0.35228(15) 0.70393(13) 0.0351(5) Uani 1 1 d . . .
H10E H 0.9615 0.2971 0.6816 0.042 Uiso 1 1 calc R . .
C110 C 0.91417(16) 1.17661(16) 0.95589(11) 0.0327(4) Uani 1 1 d . . .
C111 C 0.83321(18) 1.34189(17) 0.92889(10) 0.0340(5) Uani 1 1 d . . .
C112 C 0.80837(18) 1.43783(16) 0.96393(11) 0.0337(5) Uani 1 1 d . . .

loop_
_atom_site_aniso_label
_atom_site_aniso_U_11
_atom_site_aniso_U_22
_atom_site_aniso_U_33
_atom_site_aniso_U_23
_atom_site_aniso_U_13
_atom_site_aniso_U_12
Pt1 0.00988(3) 0.01049(3) 0.01083(3) -0.00037(2) -0.00223(2) -0.00337(2)
N1 0.0120(5) 0.0130(6) 0.0134(5) -0.0012(4) -0.0032(4) -0.0046(4)
N3 0.0098(5) 0.0117(5) 0.0115(5) -0.0005(4) -0.0023(4) -0.0035(4)
N2 0.0113(5) 0.0122(5) 0.0134(5) 0.0001(4) -0.0035(4) -0.0036(4)
N4 0.0121(5) 0.0115(5) 0.0121(5) -0.0006(4) -0.0028(4) -0.0041(4)
C5 0.0120(6) 0.0127(6) 0.0120(6) -0.0002(5) -0.0030(5) -0.0040(5)
C6 0.0127(6) 0.0113(6) 0.0161(6) 0.0006(5) -0.0019(5) -0.0029(5)
C7 0.0109(6) 0.0115(6) 0.0134(6) 0.0014(5) -0.0021(5) -0.0037(5)
C8 0.0118(6) 0.0149(6) 0.0142(6) 0.0018(5) -0.0040(5) -0.0033(5)
C9 0.0130(6) 0.0137(6) 0.0165(6) 0.0022(5) -0.0048(5) -0.0022(5)
C10 0.0180(7) 0.0174(7) 0.0153(6) -0.0001(5) -0.0063(5) -0.0075(6)
C11 0.0122(6) 0.0155(6) 0.0113(6) -0.0010(5) -0.0022(5) -0.0054(5)
C12 0.0129(6) 0.0158(7) 0.0124(6) -0.0024(5) -0.0022(5) -0.0054(5)
C13 0.0152(7) 0.0173(7) 0.0219(7) 0.0027(6) -0.0086(6) -0.0031(5)
C14 0.0141(6) 0.0168(7) 0.0168(6) 0.0001(5) -0.0063(5) -0.0045(5)
C15 0.0145(6) 0.0161(7) 0.0134(6) 0.0005(5) -0.0052(5) -0.0059(5)
C16 0.0169(7) 0.0196(7) 0.0130(6) -0.0011(5) -0.0063(5) -0.0056(6)
C17 0.0121(6) 0.0143(6) 0.0132(6) 0.0016(5) -0.0041(5) -0.0034(5)
C18 0.0118(6) 0.0134(6) 0.0119(6) -0.0016(5) -0.0011(5) -0.0039(5)
C19 0.0143(6) 0.0149(7) 0.0204(7) 0.0024(5) -0.0052(5) -0.0015(5)
C20 0.0153(6) 0.0153(7) 0.0133(6) -0.0013(5) -0.0029(5) -0.0066(5)
C21 0.0270(8) 0.0278(8) 0.0148(7) -0.0027(6) -0.0094(6) -0.0098(7)
C22 0.0130(6) 0.0123(6) 0.0144(6) -0.0019(5) -0.0011(5) -0.0037(5)
C23 0.0181(7) 0.0172(7) 0.0143(6) -0.0021(5) -0.0052(5) -0.0070(6)
C24 0.0124(6) 0.0128(6) 0.0171(6) 0.0012(5) -0.0034(5) -0.0019(5)
C25 0.0110(6) 0.0121(6) 0.0140(6) 0.0000(5) -0.0021(5) -0.0023(5)
C26 0.0188(7) 0.0167(7) 0.0154(6) -0.0041(5) -0.0037(5) -0.0054(6)
C27 0.0199(7) 0.0233(8) 0.0204(7) -0.0008(6) -0.0100(6) -0.0077(6)
C28 0.0149(6) 0.0148(7) 0.0161(6) -0.0034(5) -0.0016(5) -0.0045(5)
C29 0.0381(10) 0.0380(10) 0.0142(7) -0.0063(7) -0.0084(7) -0.0173(8)
C30 0.0132(6) 0.0129(6) 0.0173(6) -0.0001(5) -0.0016(5) -0.0031(5)
C31 0.0144(7) 0.0228(8) 0.0274(8) 0.0020(6) -0.0066(6) -0.0051(6)
C32 0.0130(6) 0.0122(6) 0.0159(6) -0.0016(5) -0.0023(5) -0.0029(5)
C33 0.0184(7) 0.0314(9) 0.0200(7) 0.0010(6) 0.0014(6) -0.0153(7)
C34 0.0162(7) 0.0122(6) 0.0251(8) -0.0001(6) -0.0058(6) -0.0013(5)
C35 0.0165(7) 0.0281(9) 0.0291(8) 0.0060(7) -0.0089(6) -0.0074(6)
C36 0.0231(8) 0.0324(9) 0.0118(6) -0.0043(6) 0.0035(6) -0.0098(7)
C37 0.0153(7) 0.0270(8) 0.0218(7) 0.0000(6) -0.0061(6) -0.0061(6)
C38 0.0191(7) 0.0148(7) 0.0246(8) -0.0054(6) -0.0043(6) -0.0007(6)
C39 0.0206(7) 0.0228(8) 0.0168(7) -0.0067(6) -0.0050(6) -0.0062(6)
C40 0.0201(8) 0.0278(9) 0.0322(9) 0.0022(7) -0.0164(7) -0.0027(7)
C41 0.0457(11) 0.0122(7) 0.0354(10) 0.0076(7) -0.0189(9) -0.0107(7)
C42 0.0460(11) 0.0166(8) 0.0364(10) 0.0123(7) -0.0243(9) -0.0073(8)
C43 0.0288(9) 0.0135(7) 0.0387(10) 0.0049(7) -0.0136(8) 0.0012(6)
C44 0.0335(9) 0.0094(7) 0.0375(10) 0.0014(6) -0.0096(8) -0.0041(6)
C45 0.0284(8) 0.0287(9) 0.0137(7) 0.0034(6) -0.0106(6) -0.0088(7)
C46 0.0293(9) 0.0215(8) 0.0222(8) 0.0087(6) -0.0039(7) -0.0154(7)
C47 0.0232(8) 0.0254(8) 0.0172(7) -0.0119(6) 0.0008(6) -0.0007(7)
C48 0.0328(9) 0.0216(8) 0.0255(8) -0.0072(6) -0.0076(7) -0.0146(7)
C49 0.0288(8) 0.0292(9) 0.0112(6) 0.0041(6) -0.0033(6) -0.0126(7)
C50 0.0308(9) 0.0187(8) 0.0285(8) 0.0107(7) -0.0147(7) -0.0047(7)
C51 0.0286(8) 0.0201(8) 0.0274(8) -0.0009(6) -0.0069(7) -0.0162(7)
C52 0.0187(7) 0.0319(9) 0.0287(8) -0.0003(7) -0.0121(7) -0.0112(7)
C53 0.0343(9) 0.0134(7) 0.0266(8) -0.0075(6) -0.0093(7) -0.0066(6)
C54 0.0283(9) 0.0255(8) 0.0247(8) 0.0068(7) -0.0177(7) -0.0050(7)
C55 0.0215(8) 0.0358(11) 0.0324(10) -0.0186(8) 0.0074(7) -0.0009(7)
C56 0.0144(7) 0.0337(9) 0.0289(8) -0.0024(7) -0.0084(6) -0.0094(7)
C57 0.0368(10) 0.0088(7) 0.0349(9) -0.0041(6) -0.0120(8) -0.0017(6)
C58 0.0316(9) 0.0239(8) 0.0191(7) 0.0112(6) -0.0078(7) -0.0127(7)
C59 0.0142(7) 0.0283(9) 0.0407(10) -0.0027(8) -0.0095(7) 0.0032(6)
C60 0.0127(7) 0.0308(9) 0.0340(9) -0.0029(7) -0.0086(7) -0.0008(6)
C61 0.0334(10) 0.0303(9) 0.0311(9) 0.0053(7) -0.0243(8) -0.0071(8)
C62 0.0273(8) 0.0251(8) 0.0235(8) -0.0011(6) -0.0135(7) -0.0138(7)
C63 0.0263(9) 0.0224(9) 0.0345(10) -0.0024(7) -0.0031(8) -0.0017(7)
C64 0.0330(9) 0.0312(9) 0.0208(8) -0.0046(7) -0.0129(7) -0.0158(8)
C65 0.0309(9) 0.0209(8) 0.0256(8) -0.0064(7) 0.0000(7) -0.0009(7)
C66 0.0436(11) 0.0156(7) 0.0231(8) -0.0031(6) -0.0124(8) -0.0019(7)
C67 0.0266(8) 0.0336(10) 0.0262(8) 0.0003(7) -0.0168(7) -0.0122(7)
C68 0.0164(7) 0.0337(9) 0.0187(7) -0.0044(7) 0.0043(6) -0.0094(7)
C69 0.0347(10) 0.0241(9) 0.0299(9) 0.0040(7) -0.0096(7) -0.0221(8)
C70 0.0203(7) 0.0269(9) 0.0260(8) -0.0015(7) -0.0047(6) -0.0151(7)
C71 0.0328(9) 0.0188(8) 0.0273(8) -0.0021(6) -0.0118(7) -0.0146(7)
C72 0.0301(9) 0.0282(9) 0.0200(8) -0.0084(7) 0.0009(7) 0.0011(7)
C73 0.0194(8) 0.0233(8) 0.0289(9) -0.0116(7) -0.0024(7) 0.0048(6)
C74 0.0212(8) 0.0179(8) 0.0438(11) -0.0049(7) -0.0087(8) 0.0077(6)
C75 0.0116(7) 0.0294(9) 0.0295(9) -0.0084(7) 0.0008(6) -0.0002(6)
C76 0.0231(8) 0.0269(9) 0.0381(10) 0.0019(8) -0.0190(8) 0.0027(7)
C77 0.0202(8) 0.0243(8) 0.0337(9) 0.0071(7) -0.0075(7) -0.0080(7)
C78 0.0380(11) 0.0484(12) 0.0132(7) -0.0065(7) 0.0071(7) -0.0215(10)
C79 0.0274(9) 0.0148(7) 0.0359(10) -0.0068(7) -0.0105(8) 0.0060(6)
C80 0.0353(10) 0.0196(8) 0.0273(8) -0.0143(7) -0.0020(7) -0.0086(7)
C81 0.0313(9) 0.0168(8) 0.0409(11) 0.0014(7) -0.0203(8) 0.0067(7)
C82 0.0208(8) 0.0388(11) 0.0316(9) 0.0074(8) -0.0049(7) -0.0075(8)
C83 0.0275(9) 0.0243(9) 0.0305(9) 0.0034(7) -0.0072(7) -0.0110(7)
C84 0.0148(7) 0.0385(10) 0.0329(9) -0.0028(8) -0.0040(7) -0.0137(7)
C85 0.0318(9) 0.0131(7) 0.0370(10) -0.0119(7) -0.0040(8) -0.0007(7)
C86 0.0158(8) 0.0415(11) 0.0320(9) -0.0123(8) 0.0087(7) -0.0066(7)
C87 0.0282(8) 0.0212(8) 0.0179(7) -0.0097(6) -0.0047(6) -0.0055(7)
C88 0.0226(8) 0.0210(8) 0.0397(10) -0.0141(8) -0.0007(8) 0.0044(7)
C89 0.0248(8) 0.0354(10) 0.0310(9) 0.0013(8) -0.0029(7) -0.0223(8)
C90 0.0348(10) 0.0207(8) 0.0362(10) -0.0112(7) 0.0091(8) -0.0150(8)
C91 0.0371(10) 0.0331(10) 0.0185(8) -0.0149(7) 0.0007(7) -0.0109(8)
C92 0.0318(9) 0.0138(7) 0.0306(9) 0.0034(6) -0.0071(7) -0.0126(7)
C93 0.0469(12) 0.0323(10) 0.0231(8) 0.0121(7) -0.0066(8) -0.0273(9)
C94 0.0185(8) 0.0234(9) 0.0425(11) -0.0009(8) -0.0027(7) -0.0079(7)
C95 0.0280(9) 0.0333(10) 0.0332(9) 0.0000(8) -0.0065(8) -0.0181(8)
C96 0.0315(10) 0.0190(8) 0.0461(11) 0.0063(8) -0.0150(9) -0.0087(7)
C97 0.0330(10) 0.0443(12) 0.0235(8) 0.0048(8) 0.0032(7) -0.0278(9)
C98 0.0398(11) 0.0294(10) 0.0329(10) -0.0039(8) -0.0060(8) -0.0139(9)
C99 0.0238(9) 0.0334(10) 0.0402(11) 0.0016(8) -0.0102(8) -0.0091(8)
C100 0.0475(12) 0.0333(10) 0.0238(8) 0.0102(7) -0.0248(8) -0.0136(9)
C101 0.0508(12) 0.0285(9) 0.0271(9) 0.0161(7) -0.0224(9) -0.0161(9)
C102 0.0111(7) 0.0372(10) 0.0385(10) -0.0061(8) -0.0004(7) -0.0046(7)
C103 0.0271(9) 0.0493(12) 0.0208(8) -0.0043(8) 0.0100(7) -0.0207(9)
C104 0.0327(9) 0.0294(9) 0.0211(8) 0.0035(7) -0.0067(7) -0.0155(8)
C105 0.0460(11) 0.0410(11) 0.0124(7) 0.0035(7) -0.0124(7) -0.0186(9)
C106 0.0460(11) 0.0205(8) 0.0294(9) 0.0099(7) -0.0132(8) -0.0214(8)
C107 0.0228(8) 0.0341(10) 0.0400(10) 0.0108(8) -0.0147(8) -0.0134(7)
C108 0.0360(10) 0.0300(10) 0.0390(11) 0.0140(8) -0.0184(9) -0.0179(8)
C109 0.0304(10) 0.0278(10) 0.0359(10) -0.0025(8) 0.0037(8) 0.0022(8)
C110 0.0332(10) 0.0394(11) 0.0195(8) -0.0162(8) 0.0084(7) -0.0103(9)
C111 0.0503(12) 0.0475(12) 0.0096(7) 0.0056(7) -0.0037(7) -0.0266(10)
C112 0.0542(13) 0.0376(11) 0.0183(8) 0.0152(7) -0.0117(8) -0.0271(10)

loop_
_atom_type_symbol
_atom_type_description
_atom_type_scat_dispersion_real
_atom_type_scat_dispersion_imag
_atom_type_scat_source
C C 0.0033 0.0016 'International Tables Vol C Tables 4.2.6.8 and 6.1.1.4'
H H 0.0000 0.0000 'International Tables Vol C Tables 4.2.6.8 and 6.1.1.4'
N N 0.0061 0.0033 'International Tables Vol C Tables 4.2.6.8 and 6.1.1.4'
Pt Pt -1.7033 8.3905 'International Tables Vol C Tables 4.2.6.8 and 6.1.1.4'

loop_
_geom_angle_atom_site_label_1
_geom_angle_atom_site_label_2
_geom_angle_atom_site_label_3
_geom_angle
_geom_angle_site_symmetry_1
_geom_angle_site_symmetry_3
_geom_angle_publ_flag
N2 Pt1 N4 179.30(5) . . ?
N2 Pt1 N1 90.21(5) . . ?
N4 Pt1 N1 89.83(5) . . ?
N2 Pt1 N3 89.71(5) . . ?
N4 Pt1 N3 90.25(5) . . ?
N1 Pt1 N3 179.40(5) . . ?
C20 N1 C15 106.23(12) . . ?
C20 N1 Pt1 126.91(10) . . ?
C15 N1 Pt1 126.85(10) . . ?
C5 N3 C18 106.39(12) . . ?
C5 N3 Pt1 126.46(10) . . ?
C18 N3 Pt1 127.13(10) . . ?
C25 N2 C8 106.23(12) . . ?
C25 N2 Pt1 127.11(10) . . ?
C8 N2 Pt1 126.64(10) . . ?
C7 N4 C22 106.22(12) . . ?
C7 N4 Pt1 126.69(10) . . ?
C22 N4 Pt1 127.06(10) . . ?
N3 C5 C17 125.10(13) . . ?
N3 C5 C11 110.23(13) . . ?
C17 C5 C11 124.64(13) . . ?
C30 C6 C7 106.69(13) . . ?
C30 C6 C19 128.65(14) . . ?
C7 C6 C19 124.62(14) . . ?
N4 C7 C17 125.12(13) . . ?
N4 C7 C6 110.35(13) . . ?
C17 C7 C6 124.48(13) . . ?
N2 C8 C14 124.97(14) . . ?
N2 C8 C9 109.98(13) . . ?
C14 C8 C9 124.96(14) . . ?
C24 C9 C8 107.00(13) . . ?
C24 C9 C13 128.19(14) . . ?
C8 C9 C13 124.73(14) . . ?
C23 C10 C15 106.87(13) . . ?
C23 C10 C27 127.87(14) . . ?
C15 C10 C27 125.27(14) . . ?
C12 C11 C5 106.88(12) . . ?
C12 C11 C16 128.61(14) . . ?
C5 C11 C16 124.50(13) . . ?
C11 C12 C18 106.64(13) . . ?
C11 C12 C26 127.76(13) . . ?
C18 C12 C26 125.58(13) . . ?
C9 C13 C35 112.09(13) . . ?
C8 C14 C15 126.21(14) . . ?
N1 C15 C14 124.58(14) . . ?
N1 C15 C10 110.05(13) . . ?
C14 C15 C10 125.23(14) . . ?
C11 C16 C37 113.65(12) . . ?
C7 C17 C5 125.98(13) . . ?
N3 C18 C32 124.72(13) . . ?
N3 C18 C12 109.85(12) . . ?
C32 C18 C12 125.42(14) . . ?
C6 C19 C31 113.31(13) . . ?
N1 C20 C28 124.71(14) . . ?
N1 C20 C23 110.15(13) . . ?
C28 C20 C23 125.08(14) . . ?
C45 C21 C87 119.95(16) . . ?
C45 C21 C62 119.90(17) . . ?
C87 C21 C62 107.89(15) . . ?
N4 C22 C28 124.72(14) . . ?
N4 C22 C30 109.96(13) . . ?
C28 C22 C30 125.33(14) . . ?
C10 C23 C20 106.64(13) . . ?
C10 C23 C39 128.06(14) . . ?
C20 C23 C39 125.29(14) . . ?
C9 C24 C25 106.60(13) . . ?
C9 C24 C34 128.10(14) . . ?
C25 C24 C34 125.29(14) . . ?
N2 C25 C32 124.80(13) . . ?
N2 C25 C24 110.11(13) . . ?
C32 C25 C24 125.02(14) . . ?
C12 C26 C90 113.28(13) . . ?
C10 C27 C107 112.68(14) . . ?
C22 C28 C20 126.22(14) . . ?
C105 C29 C91 120.59(19) . . ?
C105 C29 C64 119.41(19) . . ?
C91 C29 C64 108.03(17) . . ?
C6 C30 C22 106.77(13) . . ?
C6 C30 C38 128.11(14) . . ?
C22 C30 C38 125.10(14) . . ?
C18 C32 C25 125.97(14) . . ?
C68 C33 C70 119.50(17) . . ?
C68 C33 C46 120.24(16) . . ?
C70 C33 C46 107.83(16) . . ?
C24 C34 C65 113.39(14) . . ?
C49 C36 C47 120.05(17) . . ?
C49 C36 C68 120.17(17) . . ?
C47 C36 C68 107.88(16) . . ?
C30 C38 C72 113.09(14) . . ?
C23 C39 C66 114.34(14) . . ?
C54 C40 C59 120.28(18) . . ?
C54 C40 C52 119.93(17) . . ?
C59 C40 C52 107.41(17) . . ?
C106 C41 C57 120.40(17) . . ?
C106 C41 C42 119.82(19) . . ?
C57 C41 C42 107.95(18) . . ?
C101 C42 C81 120.00(19) . . ?
C101 C42 C41 119.8(2) . . ?
C81 C42 C41 108.08(18) . . ?
C50 C43 C74 119.72(18) . . ?
C50 C43 C44 120.11(18) . . ?
C74 C43 C44 108.01(18) . . ?
C92 C44 C85 119.85(18) . . ?
C92 C44 C43 119.73(18) . . ?
C85 C44 C43 108.12(18) . . ?
C21 C45 C49 120.43(16) . . ?
C21 C45 C54 120.15(17) . . ?
C49 C45 C54 107.89(16) . . ?
C58 C46 C92 120.53(17) . . ?
C58 C46 C33 119.88(17) . . ?
C92 C46 C33 107.98(16) . . ?
C87 C47 C36 120.25(17) . . ?
C87 C47 C73 120.20(17) . . ?
C36 C47 C73 107.99(16) . . ?
C51 C48 C64 119.88(17) . . ?
C51 C48 C80 119.98(17) . . ?
C64 C48 C80 108.11(17) . . ?
C36 C49 C45 119.68(17) . . ?
C36 C49 C58 120.13(16) . . ?
C45 C49 C58 107.99(16) . . ?
C43 C50 C58 120.13(17) . . ?
C43 C50 C54 120.26(18) . . ?
C58 C50 C54 107.73(16) . . ?
C48 C51 C70 120.01(17) . . ?
C48 C51 C92 119.77(17) . . ?
C70 C51 C92 108.24(16) . . ?
C62 C52 C84 120.05(17) . . ?
C62 C52 C40 120.09(17) . . ?
C84 C52 C40 108.15(17) . . ?
C57 C53 C87 119.83(17) . . ?
C57 C53 C71 120.13(17) . . ?
C87 C53 C71 108.18(16) . . ?
C40 C54 C45 120.05(17) . . ?
C40 C54 C50 119.85(18) . . ?
C45 C54 C50 108.17(16) . . ?
C88 C55 C86 120.2(2) . . ?
C88 C55 C110 120.12(19) . . ?
C86 C55 C110 107.7(2) . . ?
C70 C56 C60 120.06(16) . . ?
C70 C56 C67 119.92(17) . . ?
C60 C56 C67 108.27(17) . . ?
C53 C57 C41 119.66(19) . . ?
C53 C57 C79 120.18(18) . . ?
C41 C57 C79 107.95(17) . . ?
C46 C58 C50 119.66(17) . . ?
C46 C58 C49 120.00(17) . . ?
C50 C58 C49 108.21(16) . . ?
C74 C59 C102 119.90(19) . . ?
C74 C59 C40 119.69(19) . . ?
C102 C59 C40 108.43(18) . . ?
C75 C60 C56 119.61(17) . . ?
C75 C60 C76 120.22(18) . . ?
C56 C60 C76 108.02(17) . . ?
C100 C61 C76 120.62(19) . . ?
C100 C61 C67 120.07(19) . . ?
C76 C61 C67 107.10(17) . . ?
C52 C62 C71 120.09(17) . . ?
C52 C62 C21 119.88(17) . . ?
C71 C62 C21 107.96(16) . . ?
C99 C63 C104 120.15(18) . . ?
C67 C64 C48 120.14(17) . . ?
C67 C64 C29 120.36(18) . . ?
C48 C64 C29 107.77(17) . . ?
C64 C67 C56 119.99(17) . . ?
C64 C67 C61 119.79(18) . . ?
C56 C67 C61 108.07(17) . . ?
C33 C68 C75 120.32(16) . . ?
C33 C68 C36 119.58(17) . . ?
C75 C68 C36 108.10(16) . . ?
C71 C69 C89 119.90(18) . . ?
C71 C69 C106 119.71(19) . . ?
C89 C69 C106 108.34(17) . . ?
C56 C70 C51 120.05(16) . . ?
C56 C70 C33 120.16(17) . . ?
C51 C70 C33 107.99(16) . . ?
C69 C71 C53 120.06(17) . . ?
C69 C71 C62 120.00(18) . . ?
C53 C71 C62 107.84(16) . . ?
C79 C73 C47 119.87(18) . . ?
C79 C73 C75 120.40(17) . . ?
C47 C73 C75 107.84(17) . . ?
C59 C74 C88 119.7(2) . . ?
C59 C74 C43 120.19(19) . . ?
C88 C74 C43 108.06(18) . . ?
C60 C75 C68 120.35(17) . . ?
C60 C75 C73 119.59(18) . . ?
C68 C75 C73 108.19(16) . . ?
C81 C76 C60 120.13(18) . . ?
C81 C76 C61 119.17(19) . . ?
C60 C76 C61 108.54(17) . . ?
C83 C77 C94 120.12(18) . . ?
C111 C78 C110 120.5(2) . . ?
C111 C78 C103 119.7(2) . . ?
C110 C78 C103 108.0(2) . . ?
C73 C79 C57 119.96(17) . . ?
C73 C79 C81 120.07(18) . . ?
C57 C79 C81 108.04(18) . . ?
C85 C80 C91 119.86(19) . . ?
C85 C80 C48 119.88(18) . . ?
C91 C80 C48 107.97(18) . . ?
C76 C81 C42 120.29(19) . . ?
C76 C81 C79 119.60(19) . . ?
C42 C81 C79 107.98(18) . . ?
C109 C82 C104 120.01(19) . . ?
C77 C83 C96 119.94(19) . . ?
C89 C84 C102 120.15(18) . . ?
C89 C84 C52 120.03(18) . . ?
C102 C84 C52 107.96(18) . . ?
C80 C85 C44 120.25(18) . . ?
C80 C85 C88 119.81(19) . . ?
C44 C85 C88 107.93(18) . . ?
C102 C86 C103 120.08(19) . . ?
C102 C86 C55 119.6(2) . . ?
C103 C86 C55 108.33(19) . . ?
C47 C87 C21 119.63(17) . . ?
C47 C87 C53 119.96(16) . . ?
C21 C87 C53 108.12(16) . . ?
C55 C88 C74 120.28(19) . . ?
C55 C88 C85 120.2(2) . . ?
C74 C88 C85 107.88(18) . . ?
C84 C89 C69 119.93(18) . . ?
C84 C89 C97 120.04(19) . . ?
C69 C89 C97 107.96(18) . . ?
C110 C91 C29 119.6(2) . . ?
C110 C91 C80 120.4(2) . . ?
C29 C91 C80 108.12(18) . . ?
C44 C92 C51 120.27(17) . . ?
C44 C92 C46 119.83(17) . . ?
C51 C92 C46 107.95(16) . . ?
C112 C93 C97 119.9(2) . . ?
C112 C93 C106 120.0(2) . . ?
C97 C93 C106 108.11(17) . . ?
C95 C94 C77 120.02(18) . . ?
C94 C95 C108 120.05(19) . . ?
C108 C96 C83 120.15(19) . . ?
C103 C97 C93 120.59(19) . . ?
C103 C97 C89 119.4(2) . . ?
C93 C97 C89 107.83(19) . . ?
C99 C98 C109 119.7(2) . . ?
C63 C99 C98 120.10(19) . . ?
C61 C100 C105 120.08(19) . . ?
C61 C100 C101 119.9(2) . . ?
C105 C100 C101 108.10(19) . . ?
C42 C101 C112 120.15(19) . . ?
C42 C101 C100 120.0(2) . . ?
C112 C101 C100 107.75(19) . . ?
C86 C102 C59 120.34(19) . . ?
C86 C102 C84 119.8(2) . . ?
C59 C102 C84 108.06(17) . . ?
C97 C103 C86 120.56(19) . . ?
C97 C103 C78 119.7(2) . . ?
C86 C103 C78 107.77(19) . . ?
C63 C104 C82 119.98(19) . . ?
C29 C105 C100 120.29(19) . . ?
C29 C105 C111 119.4(2) . . ?
C100 C105 C111 108.25(19) . . ?
C41 C106 C69 120.04(18) . . ?
C41 C106 C93 120.18(18) . . ?
C69 C106 C93 107.75(19) . . ?
C96 C108 C95 119.69(18) . . ?
C82 C109 C98 120.09(19) . . ?
C91 C110 C78 120.1(2) . . ?
C91 C110 C55 119.6(2) . . ?
C78 C110 C55 108.12(19) . . ?
C78 C111 C105 119.9(2) . . ?
C78 C111 C112 120.53(19) . . ?
C105 C111 C112 107.4(2) . . ?
C93 C112 C101 120.0(2) . . ?
C93 C112 C111 119.6(2) . . ?
C101 C112 C111 108.55(18) . . ?

loop_
_geom_bond_atom_site_label_1
_geom_bond_atom_site_label_2
_geom_bond_distance
_geom_bond_site_symmetry_2
_geom_bond_publ_flag
Pt1 N2 2.0105(13) . ?
Pt1 N4 2.0117(13) . ?
Pt1 N1 2.0136(12) . ?
Pt1 N3 2.0178(12) . ?
N1 C20 1.3763(19) . ?
N1 C15 1.3773(18) . ?
N3 C5 1.3729(18) . ?
N3 C18 1.3756(19) . ?
N2 C25 1.3760(19) . ?
N2 C8 1.3778(18) . ?
N4 C7 1.3731(18) . ?
N4 C22 1.3774(19) . ?
C5 C17 1.386(2) . ?
C5 C11 1.443(2) . ?
C6 C30 1.365(2) . ?
C6 C7 1.447(2) . ?
C6 C19 1.499(2) . ?
C7 C17 1.381(2) . ?
C8 C14 1.384(2) . ?
C8 C9 1.446(2) . ?
C9 C24 1.365(2) . ?
C9 C13 1.496(2) . ?
C10 C23 1.368(2) . ?
C10 C15 1.445(2) . ?
C10 C27 1.498(2) . ?
C11 C12 1.366(2) . ?
C11 C16 1.501(2) . ?
C12 C18 1.452(2) . ?
C12 C26 1.497(2) . ?
C13 C35 1.532(2) . ?
C14 C15 1.386(2) . ?
C16 C37 1.535(2) . ?
C18 C32 1.384(2) . ?
C19 C31 1.533(2) . ?
C20 C28 1.385(2) . ?
C20 C23 1.447(2) . ?
C21 C45 1.384(3) . ?
C21 C87 1.447(3) . ?
C21 C62 1.456(3) . ?
C22 C28 1.380(2) . ?
C22 C30 1.451(2) . ?
C23 C39 1.496(2) . ?
C24 C25 1.450(2) . ?
C24 C34 1.500(2) . ?
C25 C32 1.387(2) . ?
C26 C90 1.520(2) . ?
C27 C107 1.532(3) . ?
C29 C105 1.391(3) . ?
C29 C91 1.448(3) . ?
C29 C64 1.455(3) . ?
C30 C38 1.497(2) . ?
C33 C68 1.387(3) . ?
C33 C70 1.453(2) . ?
C33 C46 1.453(3) . ?
C34 C65 1.533(2) . ?
C36 C49 1.383(3) . ?
C36 C47 1.448(3) . ?
C36 C68 1.454(3) . ?
C38 C72 1.522(3) . ?
C39 C66 1.525(3) . ?
C40 C54 1.382(3) . ?
C40 C59 1.453(3) . ?
C40 C52 1.455(3) . ?
C41 C106 1.385(3) . ?
C41 C57 1.449(3) . ?
C41 C42 1.456(3) . ?
C42 C101 1.394(3) . ?
C42 C81 1.446(3) . ?
C43 C50 1.389(3) . ?
C43 C74 1.449(3) . ?
C43 C44 1.451(3) . ?
C44 C92 1.389(3) . ?
C44 C85 1.445(3) . ?
C45 C49 1.449(3) . ?
C45 C54 1.449(3) . ?
C46 C58 1.385(3) . ?
C46 C92 1.449(3) . ?
C47 C87 1.390(3) . ?
C47 C73 1.450(3) . ?
C48 C51 1.391(3) . ?
C48 C64 1.450(3) . ?
C48 C80 1.452(3) . ?
C49 C58 1.450(3) . ?
C50 C58 1.447(3) . ?
C50 C54 1.452(3) . ?
C51 C70 1.446(3) . ?
C51 C92 1.449(3) . ?
C52 C62 1.382(3) . ?
C52 C84 1.452(3) . ?
C53 C57 1.388(3) . ?
C53 C87 1.449(3) . ?
C53 C71 1.450(3) . ?
C55 C88 1.380(3) . ?
C55 C86 1.450(3) . ?
C55 C110 1.456(3) . ?
C56 C70 1.389(3) . ?
C56 C60 1.446(3) . ?
C56 C67 1.453(3) . ?
C57 C79 1.453(3) . ?
C59 C74 1.391(3) . ?
C59 C102 1.446(3) . ?
C60 C75 1.392(3) . ?
C60 C76 1.447(3) . ?
C61 C100 1.379(3) . ?
C61 C76 1.459(3) . ?
C61 C67 1.461(3) . ?
C62 C71 1.451(3) . ?
C63 C99 1.379(3) . ?
C63 C104 1.380(3) . ?
C64 C67 1.383(3) . ?
C68 C75 1.440(3) . ?
C69 C71 1.391(3) . ?
C69 C89 1.449(3) . ?
C69 C106 1.450(3) . ?
C73 C79 1.386(3) . ?
C73 C75 1.452(3) . ?
C74 C88 1.449(3) . ?
C76 C81 1.396(3) . ?
C77 C83 1.385(3) . ?
C77 C94 1.386(3) . ?
C78 C111 1.386(3) . ?
C78 C110 1.443(3) . ?
C78 C103 1.459(3) . ?
C79 C81 1.453(3) . ?
C80 C85 1.389(3) . ?
C80 C91 1.449(3) . ?
C82 C109 1.379(3) . ?
C82 C104 1.380(3) . ?
C83 C96 1.388(3) . ?
C84 C89 1.390(3) . ?
C84 C102 1.448(3) . ?
C85 C88 1.457(3) . ?
C86 C102 1.387(3) . ?
C86 C103 1.446(3) . ?
C89 C97 1.455(3) . ?
C91 C110 1.389(3) . ?
C93 C112 1.386(3) . ?
C93 C97 1.453(3) . ?
C93 C106 1.455(3) . ?
C94 C95 1.385(3) . ?
C95 C108 1.393(3) . ?
C96 C108 1.387(3) . ?
C97 C103 1.385(3) . ?
C98 C99 1.381(3) . ?
C98 C109 1.387(3) . ?
C100 C105 1.451(3) . ?
C100 C101 1.453(3) . ?
C101 C112 1.446(3) . ?
C105 C111 1.452(3) . ?
C111 C112 1.458(3) . ?
